data_4513198
loop_
_publ_author_name
'Watkins-Curry, Pilanda'
'Burnett, Joseph Vade'
'Samanta, Tapas'
'Young, David P.'
'Stadler, Shane'
'Chan, Julia Y.'

_publ_section_title
;
 Strategic Crystal Growth and Physical Properties of Single-Crystalline
 LnCo2Al8(Ln = La--Nd, Sm, Yb)
;
_journal_issue 7
_journal_name_full 'Crystal Growth &amp; Design'
_journal_page_first 3293
_journal_paper_doi 10.1021/acs.cgd.5b00417
_journal_volume 15
_journal_year 2015
_chemical_formula_moiety 'Al8 Co2 Yb'
_chemical_formula_sum 'Al8 Co2 Yb'
_chemical_formula_weight 506.74
_space_group_crystal_system orthorhombic
_space_group_IT_number 55
_space_group_name_Hall '-P 2 2ab'
_space_group_name_H-M_alt 'P b a m'
_symmetry_space_group_name_Hall '-P 2 2ab'
_symmetry_space_group_name_H-M 'P b a m'
_audit_creation_method SHELXL-2014/7
_audit_update_record
;
2015-05-27 # Formatted by publCIF
;
_cell_angle_alpha 90
_cell_angle_beta 90
_cell_angle_gamma 90
_cell_formula_units_Z 4
_cell_length_a 12.4110(10)
_cell_length_b 14.4260(5)
_cell_length_c 3.9620(5)
_cell_measurement_temperature 293(2)
_cell_volume 709.36(11)
_computing_cell_refinement 'Bruker SAINT'
_computing_data_collection 'Bruker APEX2'
_computing_data_reduction 'Bruker SAINT'
_computing_molecular_graphics CrystalMaker
_computing_publication_material 'publCIF (Westrip, 2014)'
_computing_structure_refinement 'SHELXL-2014/7 (Sheldrick, 2014)'
_computing_structure_solution 'SHELXS Direct Methods (Sheldrick, 2013)'
_diffrn_ambient_temperature 293(2)
_diffrn_measured_fraction_theta_full 0.993
_diffrn_measured_fraction_theta_max 0.978
_diffrn_measurement_device_type 'Bruker Kappa D8 Quest CMOS'
_diffrn_measurement_method '\f and \w scans'
_diffrn_radiation_type MoK\a
_diffrn_radiation_wavelength 0.71073
_diffrn_reflns_av_R_equivalents 0.0304
_diffrn_reflns_av_unetI/netI 0.0418
_diffrn_reflns_laue_measured_fraction_full 0.993
_diffrn_reflns_laue_measured_fraction_max 0.978
_diffrn_reflns_limit_h_max 17
_diffrn_reflns_limit_h_min -17
_diffrn_reflns_limit_k_max 19
_diffrn_reflns_limit_k_min -20
_diffrn_reflns_limit_l_max 5
_diffrn_reflns_limit_l_min -5
_diffrn_reflns_number 1984
_diffrn_reflns_point_group_measured_fraction_full 0.993
_diffrn_reflns_point_group_measured_fraction_max 0.978
_diffrn_reflns_theta_full 25.242
_diffrn_reflns_theta_max 31.018
_diffrn_reflns_theta_min 3.267
_diffrn_source 'I\mS microfocus tube'
_exptl_absorpt_coefficient_mu 18.581
_exptl_absorpt_correction_T_max 0.777
_exptl_absorpt_correction_T_min 0.642
_exptl_absorpt_correction_type multi-scan
_exptl_absorpt_process_details SADABS(2014)
_exptl_crystal_colour silver
_exptl_crystal_density_diffrn 4.745
_exptl_crystal_density_method 'not measured'
_exptl_crystal_description Fragment
_exptl_crystal_F_000 912
_exptl_crystal_size_max 0.030
_exptl_crystal_size_mid 0.020
_exptl_crystal_size_min 0.020
_refine_diff_density_max 1.890
_refine_diff_density_min -1.221
_refine_diff_density_rms 0.287
_refine_ls_extinction_coef 0.0066(3)
_refine_ls_extinction_expression Fc^*^=kFc[1+0.001xFc^2^\l^3^/sin(2\q)]^-1/4^
_refine_ls_extinction_method 'SHELXL-2014/7 (Sheldrick 2014'
_refine_ls_goodness_of_fit_ref 1.089
_refine_ls_hydrogen_treatment undef
_refine_ls_matrix_type full
_refine_ls_number_parameters 70
_refine_ls_number_reflns 1248
_refine_ls_number_restraints 0
_refine_ls_restrained_S_all 1.089
_refine_ls_R_factor_all 0.0397
_refine_ls_R_factor_gt 0.0281
_refine_ls_shift/su_max 0.001
_refine_ls_shift/su_mean 0.000
_refine_ls_structure_factor_coef Fsqd
_refine_ls_weighting_details 'w=1/[\s^2^(Fo^2^)+(0.0249P)^2^+0.4770P] where P=(Fo^2^+2Fc^2^)/3'
_refine_ls_weighting_scheme calc
_refine_ls_wR_factor_gt 0.0606
_refine_ls_wR_factor_ref 0.0649
_reflns_Friedel_coverage 0.000
_reflns_number_gt 1035
_reflns_number_total 1248
_reflns_threshold_expression 'I > 2\s(I)'
_cod_data_source_file cg5b00417_si_001.cif
_cod_data_source_block shelx
_cod_depositor_comments 'Adding full bibliography for 4513193--4513198.cif.'
_cod_database_code 4513198
_shelx_shelxl_version_number 2014/7
_shelx_space_group_comment
;
The symmetry employed for this shelxl refinement is uniquely defined
by the following loop, which should always be used as a source of
symmetry information in preference to the above space-group names.
They are only intended as comments.
;
_shelx_estimated_absorpt_t_min 0.606
_shelx_estimated_absorpt_t_max 0.708

loop_
_space_group_symop_operation_xyz
'x, y, z'
'-x, -y, z'
'x+1/2, -y+1/2, -z'
'-x+1/2, y+1/2, -z'
'-x, -y, -z'
'x, y, -z'
'-x-1/2, y-1/2, z'
'x-1/2, -y-1/2, z'

loop_
_atom_site_label
_atom_site_type_symbol
_atom_site_fract_x
_atom_site_fract_y
_atom_site_fract_z
_atom_site_U_iso_or_equiv
_atom_site_adp_type
_atom_site_occupancy
_atom_site_site_symmetry_order
_atom_site_calc_flag
_atom_site_refinement_flags_posn
_atom_site_refinement_flags_adp
_atom_site_refinement_flags_occupancy
Yb1 Yb 0.34148(2) 0.31888(2) 0.0000 0.01110(11) Uani 1 2 d S T P
Co1 Co 0.03449(7) 0.40727(5) 0.0000 0.00922(18) Uani 1 2 d S T P
Co2 Co 0.14999(6) 0.09812(5) 0.0000 0.00663(18) Uani 1 2 d S T P
Al1 Al 0.02412(15) 0.13298(12) 0.5000 0.0085(4) Uani 1 2 d S T P
Al2 Al 0.16199(15) 0.37964(13) 0.5000 0.0095(4) Uani 1 2 d S T P
Al3 Al 0.23627(15) 0.17461(12) 0.5000 0.0091(4) Uani 1 2 d S T P
Al4 Al 0.33204(16) 0.49161(13) 0.5000 0.0095(4) Uani 1 2 d S T P
Al5 Al 0.45163(15) 0.18064(12) 0.5000 0.0088(4) Uani 1 2 d S T P
Al6 Al 0.09629(15) 0.25461(11) 0.0000 0.0102(4) Uani 1 2 d S T P
Al7 Al 0.33805(14) 0.04514(14) 0.0000 0.0113(4) Uani 1 2 d S T P
Al8 Al 0.0000 0.5000 0.5000 0.0082(5) Uani 1 4 d S T P
Al9 Al 0.0000 0.0000 0.0000 0.0099(5) Uani 1 4 d S T P

loop_
_atom_site_aniso_label
_atom_site_aniso_U_11
_atom_site_aniso_U_22
_atom_site_aniso_U_33
_atom_site_aniso_U_23
_atom_site_aniso_U_13
_atom_site_aniso_U_12
Yb1 0.00920(15) 0.01510(18) 0.00900(16) 0.000 0.000 -0.00126(10)
Co1 0.0094(4) 0.0096(4) 0.0087(4) 0.000 0.000 0.0006(3)
Co2 0.0069(4) 0.0075(4) 0.0055(4) 0.000 0.000 0.0004(3)
Al1 0.0076(8) 0.0094(9) 0.0086(8) 0.000 0.000 0.0005(7)
Al2 0.0075(8) 0.0107(9) 0.0105(9) 0.000 0.000 -0.0004(6)
Al3 0.0079(9) 0.0105(9) 0.0089(8) 0.000 0.000 -0.0012(6)
Al4 0.0103(9) 0.0093(9) 0.0088(9) 0.000 0.000 -0.0015(6)
Al5 0.0073(9) 0.0090(8) 0.0102(9) 0.000 0.000 0.0008(6)
Al6 0.0128(9) 0.0083(9) 0.0095(9) 0.000 0.000 0.0005(7)
Al7 0.0066(9) 0.0158(10) 0.0114(10) 0.000 0.000 0.0019(7)
Al8 0.0121(13) 0.0066(11) 0.0059(12) 0.000 0.000 0.0019(9)
Al9 0.0082(12) 0.0110(12) 0.0105(12) 0.000 0.000 -0.0027(9)

loop_
_atom_type_symbol
_atom_type_description
_atom_type_scat_dispersion_real
_atom_type_scat_dispersion_imag
_atom_type_scat_source
Yb Yb -0.3850 5.5486 'International Tables Vol C Tables 4.2.6.8 and 6.1.1.4'
Co Co 0.3494 0.9721 'International Tables Vol C Tables 4.2.6.8 and 6.1.1.4'
Al Al 0.0645 0.0514 'International Tables Vol C Tables 4.2.6.8 and 6.1.1.4'

loop_
_geom_angle_atom_site_label_1
_geom_angle_atom_site_label_2
_geom_angle_atom_site_label_3
_geom_angle
_geom_angle_site_symmetry_1
_geom_angle_site_symmetry_3
Al1 Yb1 Al1 79.76(5) 3_556 3
Al1 Yb1 Al2 150.62(5) 3_556 1_554
Al1 Yb1 Al2 93.08(4) 3 1_554
Al1 Yb1 Al2 93.08(4) 3_556 .
Al1 Yb1 Al2 150.62(5) 3 .
Al2 Yb1 Al2 79.22(4) 1_554 .
Al1 Yb1 Al5 54.28(4) 3_556 .
Al1 Yb1 Al5 103.23(4) 3 .
Al2 Yb1 Al5 153.84(5) 1_554 .
Al2 Yb1 Al5 95.13(4) . .
Al1 Yb1 Al5 103.23(4) 3_556 1_554
Al1 Yb1 Al5 54.28(4) 3 1_554
Al2 Yb1 Al5 95.13(4) 1_554 1_554
Al2 Yb1 Al5 153.84(5) . 1_554
Al5 Yb1 Al5 78.66(4) . 1_554
Al1 Yb1 Al3 92.83(4) 3_556 .
Al1 Yb1 Al3 148.68(5) 3 .
Al2 Yb1 Al3 106.83(4) 1_554 .
Al2 Yb1 Al3 59.28(5) . .
Al5 Yb1 Al3 50.39(5) . .
Al5 Yb1 Al3 99.09(4) 1_554 .
Al1 Yb1 Al3 148.68(5) 3_556 1_554
Al1 Yb1 Al3 92.83(4) 3 1_554
Al2 Yb1 Al3 59.29(5) 1_554 1_554
Al2 Yb1 Al3 106.83(4) . 1_554
Al5 Yb1 Al3 99.09(4) . 1_554
Al5 Yb1 Al3 50.39(5) 1_554 1_554
Al3 Yb1 Al3 77.76(4) . 1_554
Al1 Yb1 Al6 140.12(2) 3_556 .
Al1 Yb1 Al6 140.12(2) 3 .
Al2 Yb1 Al6 52.87(3) 1_554 .
Al2 Yb1 Al6 52.87(3) . .
Al5 Yb1 Al6 103.44(4) . .
Al5 Yb1 Al6 103.44(4) 1_554 .
Al3 Yb1 Al6 53.99(4) . .
Al3 Yb1 Al6 53.99(4) 1_554 .
Al1 Yb1 Al4 104.47(4) 3_556 1_554
Al1 Yb1 Al4 56.80(4) 3 1_554
Al2 Yb1 Al4 49.95(5) 1_554 1_554
Al2 Yb1 Al4 98.60(4) . 1_554
Al5 Yb1 Al4 155.41(5) . 1_554
Al5 Yb1 Al4 96.95(3) 1_554 1_554
Al3 Yb1 Al4 153.00(5) . 1_554
Al3 Yb1 Al4 96.33(3) 1_554 1_554
Al6 Yb1 Al4 101.12(4) . 1_554
Al1 Yb1 Al4 56.80(4) 3_556 .
Al1 Yb1 Al4 104.47(4) 3 .
Al2 Yb1 Al4 98.60(4) 1_554 .
Al2 Yb1 Al4 49.95(5) . .
Al5 Yb1 Al4 96.95(3) . .
Al5 Yb1 Al4 155.41(5) 1_554 .
Al3 Yb1 Al4 96.33(3) . .
Al3 Yb1 Al4 153.00(5) 1_554 .
Al6 Yb1 Al4 101.12(4) . .
Al4 Yb1 Al4 76.91(4) 1_554 .
Al1 Yb1 Al9 51.62(3) 3_556 3
Al1 Yb1 Al9 51.62(3) 3 3
Al2 Yb1 Al9 101.88(4) 1_554 3
Al2 Yb1 Al9 101.88(4) . 3
Al5 Yb1 Al9 104.28(3) . 3
Al5 Yb1 Al9 104.28(3) 1_554 3
Al3 Yb1 Al9 140.86(2) . 3
Al3 Yb1 Al9 140.86(2) 1_554 3
Al6 Yb1 Al9 143.92(3) . 3
Al4 Yb1 Al9 52.93(3) 1_554 3
Al4 Yb1 Al9 52.93(3) . 3
Al6 Co1 Al8 125.322(16) . .
Al6 Co1 Al8 125.322(16) . 1_554
Al8 Co1 Al8 109.33(3) . 1_554
Al6 Co1 Al7 124.93(7) . 3_455
Al8 Co1 Al7 71.40(3) . 3_455
Al8 Co1 Al7 71.40(3) 1_554 3_455
Al6 Co1 Al7 122.30(7) . 7_665
Al8 Co1 Al7 71.25(3) . 7_665
Al8 Co1 Al7 71.25(3) 1_554 7_665
Al7 Co1 Al7 112.77(5) 3_455 7_665
Al6 Co1 Al2 69.54(5) . .
Al8 Co1 Al2 64.19(4) . .
Al8 Co1 Al2 145.48(5) 1_554 .
Al7 Co1 Al2 129.46(3) 3_455 .
Al7 Co1 Al2 74.80(5) 7_665 .
Al6 Co1 Al2 69.54(5) . 1_554
Al8 Co1 Al2 145.48(5) . 1_554
Al8 Co1 Al2 64.19(4) 1_554 1_554
Al7 Co1 Al2 129.46(3) 3_455 1_554
Al7 Co1 Al2 74.80(5) 7_665 1_554
Al2 Co1 Al2 101.04(7) . 1_554
Al6 Co1 Al5 70.44(5) . 3_455
Al8 Co1 Al5 146.21(5) . 3_455
Al8 Co1 Al5 64.66(3) 1_554 3_455
Al7 Co1 Al5 75.42(5) 3_455 3_455
Al7 Co1 Al5 129.49(3) 7_665 3_455
Al2 Co1 Al5 139.98(6) . 3_455
Al2 Co1 Al5 64.82(5) 1_554 3_455
Al6 Co1 Al5 70.44(5) . 3_456
Al8 Co1 Al5 64.66(3) . 3_456
Al8 Co1 Al5 146.21(5) 1_554 3_456
Al7 Co1 Al5 75.42(5) 3_455 3_456
Al7 Co1 Al5 129.49(3) 7_665 3_456
Al2 Co1 Al5 64.82(5) . 3_456
Al2 Co1 Al5 139.98(6) 1_554 3_456
Al5 Co1 Al5 101.01(7) 3_455 3_456
Al6 Co1 Co1 178.54(7) . 5_565
Al8 Co1 Co1 54.664(15) . 5_565
Al8 Co1 Co1 54.664(15) 1_554 5_565
Al7 Co1 Co1 56.53(5) 3_455 5_565
Al7 Co1 Co1 56.24(5) 7_665 5_565
Al2 Co1 Co1 109.62(5) . 5_565
Al2 Co1 Co1 109.62(5) 1_554 5_565
Al5 Co1 Co1 110.40(5) 3_455 5_565
Al5 Co1 Co1 110.40(5) 3_456 5_565
Al9 Co2 Al6 110.80(5) . .
Al9 Co2 Al7 124.62(6) . .
Al6 Co2 Al7 124.58(7) . .
Al9 Co2 Al3 127.32(4) . 1_554
Al6 Co2 Al3 72.48(5) . 1_554
Al7 Co2 Al3 74.40(5) . 1_554
Al9 Co2 Al3 127.32(4) . .
Al6 Co2 Al3 72.48(5) . .
Al7 Co2 Al3 74.40(5) . .
Al3 Co2 Al3 104.36(7) 1_554 .
Al9 Co2 Al4 72.60(5) . 7_654
Al6 Co2 Al4 127.63(4) . 7_654
Al7 Co2 Al4 74.09(6) . 7_654
Al3 Co2 Al4 66.99(5) 1_554 7_654
Al3 Co2 Al4 148.49(7) . 7_654
Al9 Co2 Al4 72.60(5) . 7_655
Al6 Co2 Al4 127.63(4) . 7_655
Al7 Co2 Al4 74.09(6) . 7_655
Al3 Co2 Al4 148.49(7) 1_554 7_655
Al3 Co2 Al4 66.99(5) . 7_655
Al4 Co2 Al4 103.82(7) 7_654 7_655
Al9 Co2 Al1 68.59(4) . 1_554
Al6 Co2 Al1 68.94(5) . 1_554
Al7 Co2 Al1 129.64(4) . 1_554
Al3 Co2 Al1 64.21(5) 1_554 1_554
Al3 Co2 Al1 141.41(6) . 1_554
Al4 Co2 Al1 64.34(5) 7_654 1_554
Al4 Co2 Al1 141.19(6) 7_655 1_554
Al9 Co2 Al1 68.59(4) . .
Al6 Co2 Al1 68.94(5) . .
Al7 Co2 Al1 129.64(4) . .
Al3 Co2 Al1 141.41(6) 1_554 .
Al3 Co2 Al1 64.21(5) . .
Al4 Co2 Al1 141.19(6) 7_654 .
Al4 Co2 Al1 64.34(5) 7_655 .
Al1 Co2 Al1 100.72(7) 1_554 .
Co2 Al1 Co2 100.72(7) 1_556 .
Co2 Al1 Al3 56.73(4) 1_556 .
Co2 Al1 Al3 56.73(4) . .
Co2 Al1 Al4 56.84(4) 1_556 7_655
Co2 Al1 Al4 56.83(4) . 7_655
Al3 Al1 Al4 61.65(7) . 7_655
Co2 Al1 Al9 118.71(7) 1_556 .
Co2 Al1 Al9 51.71(2) . .
Al3 Al1 Al9 105.01(6) . .
Al4 Al1 Al9 63.30(4) 7_655 .
Co2 Al1 Al9 51.71(2) 1_556 1_556
Co2 Al1 Al9 118.71(7) . 1_556
Al3 Al1 Al9 105.01(6) . 1_556
Al4 Al1 Al9 63.30(4) 7_655 1_556
Al9 Al1 Al9 91.15(5) . 1_556
Co2 Al1 Al6 51.83(4) 1_556 1_556
Co2 Al1 Al6 118.30(8) . 1_556
Al3 Al1 Al6 63.11(6) . 1_556
Al4 Al1 Al6 105.15(7) 7_655 1_556
Al9 Al1 Al6 167.25(9) . 1_556
Al9 Al1 Al6 87.85(3) 1_556 1_556
Co2 Al1 Al6 118.30(8) 1_556 .
Co2 Al1 Al6 51.83(4) . .
Al3 Al1 Al6 63.11(6) . .
Al4 Al1 Al6 105.15(7) 7_655 .
Al9 Al1 Al6 87.85(3) . .
Al9 Al1 Al6 167.25(9) 1_556 .
Al6 Al1 Al6 90.32(7) 1_556 .
Co2 Al1 Al5 112.21(5) 1_556 3_456
Co2 Al1 Al5 112.21(5) . 3_456
Al3 Al1 Al5 95.65(8) . 3_456
Al4 Al1 Al5 157.30(9) 7_655 3_456
Al9 Al1 Al5 128.43(4) . 3_456
Al9 Al1 Al5 128.43(4) 1_556 3_456
Al6 Al1 Al5 60.40(5) 1_556 3_456
Al6 Al1 Al5 60.40(5) . 3_456
Co2 Al1 Al4 111.55(5) 1_556 3_456
Co2 Al1 Al4 111.55(5) . 3_456
Al3 Al1 Al4 155.84(9) . 3_456
Al4 Al1 Al4 94.18(7) 7_655 3_456
Al9 Al1 Al4 59.83(4) . 3_456
Al9 Al1 Al4 59.83(4) 1_556 3_456
Al6 Al1 Al4 129.35(5) 1_556 3_456
Al6 Al1 Al4 129.35(5) . 3_456
Al5 Al1 Al4 108.51(8) 3_456 3_456
Co2 Al1 Yb1 169.51(6) 1_556 3_455
Co2 Al1 Yb1 89.755(19) . 3_455
Al3 Al1 Yb1 131.71(5) . 3_455
Al4 Al1 Yb1 130.72(5) 7_655 3_455
Al9 Al1 Yb1 67.56(3) . 3_455
Al9 Al1 Yb1 122.29(6) 1_556 3_455
Al6 Al1 Yb1 123.28(7) 1_556 3_455
Al6 Al1 Yb1 68.86(4) . 3_455
Al5 Al1 Yb1 63.51(4) 3_456 3_455
Al4 Al1 Yb1 63.22(4) 3_456 3_455
Co2 Al1 Yb1 89.755(19) 1_556 3_456
Co2 Al1 Yb1 169.51(6) . 3_456
Al3 Al1 Yb1 131.71(5) . 3_456
Al4 Al1 Yb1 130.72(5) 7_655 3_456
Al9 Al1 Yb1 122.29(6) . 3_456
Al9 Al1 Yb1 67.56(3) 1_556 3_456
Al6 Al1 Yb1 68.86(4) 1_556 3_456
Al6 Al1 Yb1 123.28(7) . 3_456
Al5 Al1 Yb1 63.51(4) 3_456 3_456
Al4 Al1 Yb1 63.22(4) 3_456 3_456
Yb1 Al1 Yb1 79.76(5) 3_455 3_456
Co1 Al2 Co1 101.04(7) . 1_556
Co1 Al2 Al8 55.38(4) . .
Co1 Al2 Al8 55.38(4) 1_556 .
Co1 Al2 Al4 113.28(6) . .
Co1 Al2 Al4 113.28(6) 1_556 .
Al8 Al2 Al4 101.76(8) . .
Co1 Al2 Al5 57.60(4) . 3_456
Co1 Al2 Al5 57.60(4) 1_556 3_456
Al8 Al2 Al5 59.24(5) . 3_456
Al4 Al2 Al5 160.99(10) . 3_456
Co1 Al2 Al6 51.28(4) . .
Co1 Al2 Al6 117.81(7) 1_556 .
Al8 Al2 Al6 101.57(6) . .
Al4 Al2 Al6 128.51(5) . .
Al5 Al2 Al6 61.33(5) 3_456 .
Co1 Al2 Al6 117.81(7) . 1_556
Co1 Al2 Al6 51.28(4) 1_556 1_556
Al8 Al2 Al6 101.57(6) . 1_556
Al4 Al2 Al6 128.51(5) . 1_556
Al5 Al2 Al6 61.33(5) 3_456 1_556
Al6 Al2 Al6 90.05(7) . 1_556
Co1 Al2 Yb1 89.64(2) . .
Co1 Al2 Yb1 167.94(6) 1_556 .
Al8 Al2 Yb1 136.63(3) . .
Al4 Al2 Yb1 66.55(5) . .
Al5 Al2 Yb1 126.23(5) 3_456 .
Al6 Al2 Yb1 64.92(4) . .
Al6 Al2 Yb1 118.56(7) 1_556 .
Co1 Al2 Yb1 167.93(6) . 1_556
Co1 Al2 Yb1 89.64(2) 1_556 1_556
Al8 Al2 Yb1 136.63(4) . 1_556
Al4 Al2 Yb1 66.55(5) . 1_556
Al5 Al2 Yb1 126.23(5) 3_456 1_556
Al6 Al2 Yb1 118.56(7) . 1_556
Al6 Al2 Yb1 64.92(4) 1_556 1_556
Yb1 Al2 Yb1 79.22(4) . 1_556
Co2 Al3 Co2 104.36(7) 1_556 .
Co2 Al3 Al5 116.17(5) 1_556 .
Co2 Al3 Al5 116.17(5) . .
Co2 Al3 Al1 59.06(4) 1_556 .
Co2 Al3 Al1 59.06(4) . .
Al5 Al3 Al1 169.01(9) . .
Co2 Al3 Al4 56.67(4) 1_556 7_655
Co2 Al3 Al4 56.67(4) . 7_655
Al5 Al3 Al4 109.67(8) . 7_655
Al1 Al3 Al4 59.35(7) . 7_655
Co2 Al3 Al6 117.56(8) 1_556 .
Co2 Al3 Al6 51.29(4) . .
Al5 Al3 Al6 126.20(5) . .
Al1 Al3 Al6 60.03(5) . .
Al4 Al3 Al6 101.38(6) 7_655 .
Co2 Al3 Al6 51.29(4) 1_556 1_556
Co2 Al3 Al6 117.56(8) . 1_556
Al5 Al3 Al6 126.20(5) . 1_556
Al1 Al3 Al6 60.02(5) . 1_556
Al4 Al3 Al6 101.38(6) 7_655 1_556
Al6 Al3 Al6 87.05(7) . 1_556
Co2 Al3 Yb1 88.34(2) 1_556 1_556
Co2 Al3 Yb1 164.30(6) . 1_556
Al5 Al3 Yb1 64.22(4) . 1_556
Al1 Al3 Yb1 123.37(6) . 1_556
Al4 Al3 Yb1 138.97(3) 7_655 1_556
Al6 Al3 Yb1 114.68(6) . 1_556
Al6 Al3 Yb1 63.45(4) 1_556 1_556
Co2 Al3 Yb1 164.30(6) 1_556 .
Co2 Al3 Yb1 88.34(2) . .
Al5 Al3 Yb1 64.22(4) . .
Al1 Al3 Yb1 123.37(6) . .
Al4 Al3 Yb1 138.97(3) 7_655 .
Al6 Al3 Yb1 63.45(4) . .
Al6 Al3 Yb1 114.68(6) 1_556 .
Yb1 Al3 Yb1 77.76(4) 1_556 .
Co2 Al4 Co2 103.82(7) 7_666 7_665
Co2 Al4 Al2 116.19(6) 7_666 .
Co2 Al4 Al2 116.19(6) 7_665 .
Co2 Al4 Al1 58.82(4) 7_666 7_665
Co2 Al4 Al1 58.82(4) 7_665 7_665
Al2 Al4 Al1 168.63(10) . 7_665
Co2 Al4 Al3 56.35(4) 7_666 7_665
Co2 Al4 Al3 56.35(4) 7_665 7_665
Al2 Al4 Al3 109.62(9) . 7_665
Al1 Al4 Al3 59.00(7) 7_665 7_665
Co2 Al4 Al9 50.84(3) 7_666 3_556
Co2 Al4 Al9 116.86(7) 7_665 3_556
Al2 Al4 Al9 126.92(5) . 3_556
Al1 Al4 Al9 59.42(4) 7_665 3_556
Al3 Al4 Al9 100.45(6) 7_665 3_556
Co2 Al4 Al9 116.86(7) 7_666 3
Co2 Al4 Al9 50.84(3) 7_665 3
Al2 Al4 Al9 126.92(5) . 3
Al1 Al4 Al9 59.42(4) 7_665 3
Al3 Al4 Al9 100.45(6) 7_665 3
Al9 Al4 Al9 86.99(5) 3_556 3
Co2 Al4 Al1 107.26(6) 7_666 3_556
Co2 Al4 Al1 107.26(6) 7_665 3_556
Al2 Al4 Al1 105.56(8) . 3_556
Al1 Al4 Al1 85.81(7) 7_665 3_556
Al3 Al4 Al1 144.82(9) 7_665 3_556
Al9 Al4 Al1 56.43(4) 3_556 3_556
Al9 Al4 Al1 56.43(4) 3 3_556
Co2 Al4 Al7 115.18(8) 7_666 7_665
Co2 Al4 Al7 52.03(4) 7_665 7_665
Al2 Al4 Al7 66.24(6) . 7_665
Al1 Al4 Al7 105.67(7) 7_665 7_665
Al3 Al4 Al7 62.56(6) 7_665 7_665
Al9 Al4 Al7 162.65(8) 3_556 7_665
Al9 Al4 Al7 92.54(3) 3 7_665
Al1 Al4 Al7 135.87(4) 3_556 7_665
Co2 Al4 Al7 52.03(4) 7_666 7_666
Co2 Al4 Al7 115.18(8) 7_665 7_666
Al2 Al4 Al7 66.24(6) . 7_666
Al1 Al4 Al7 105.67(7) 7_665 7_666
Al3 Al4 Al7 62.56(6) 7_665 7_666
Al9 Al4 Al7 92.54(3) 3_556 7_666
Al9 Al4 Al7 162.65(8) 3 7_666
Al1 Al4 Al7 135.87(4) 3_556 7_666
Al7 Al4 Al7 82.78(7) 7_665 7_666
Co2 Al4 Yb1 164.53(6) 7_666 .
Co2 Al4 Yb1 89.13(2) 7_665 .
Al2 Al4 Yb1 63.50(5) . .
Al1 Al4 Yb1 124.36(6) 7_665 .
Al3 Al4 Yb1 139.11(3) 7_665 .
Al9 Al4 Yb1 115.74(6) 3_556 .
Al9 Al4 Yb1 65.05(3) 3 .
Al1 Al4 Yb1 59.98(4) 3_556 .
Al7 Al4 Yb1 79.42(4) 7_665 .
Al7 Al4 Yb1 129.70(7) 7_666 .
Co2 Al4 Yb1 89.13(2) 7_666 1_556
Co2 Al4 Yb1 164.53(6) 7_665 1_556
Al2 Al4 Yb1 63.50(5) . 1_556
Al1 Al4 Yb1 124.36(6) 7_665 1_556
Al3 Al4 Yb1 139.11(3) 7_665 1_556
Al9 Al4 Yb1 65.05(3) 3_556 1_556
Al9 Al4 Yb1 115.74(6) 3 1_556
Al1 Al4 Yb1 59.98(4) 3_556 1_556
Al7 Al4 Yb1 129.70(7) 7_665 1_556
Al7 Al4 Yb1 79.42(4) 7_666 1_556
Yb1 Al4 Yb1 76.91(4) . 1_556
Co1 Al5 Co1 101.01(7) 3 3_556
Co1 Al5 Al3 112.60(5) 3 .
Co1 Al5 Al3 112.60(5) 3_556 .
Co1 Al5 Al8 55.15(4) 3 3_556
Co1 Al5 Al8 55.15(4) 3_556 3_556
Al3 Al5 Al8 101.11(7) . 3_556
Co1 Al5 Al2 57.58(4) 3 3_556
Co1 Al5 Al2 57.58(4) 3_556 3_556
Al3 Al5 Al2 159.71(9) . 3_556
Al8 Al5 Al2 58.61(5) 3_556 3_556
Co1 Al5 Al6 116.67(8) 3 3_556
Co1 Al5 Al6 50.89(4) 3_556 3_556
Al3 Al5 Al6 130.12(5) . 3_556
Al8 Al5 Al6 100.32(6) 3_556 3_556
Al2 Al5 Al6 60.18(5) 3_556 3_556
Co1 Al5 Al6 50.89(4) 3 3
Co1 Al5 Al6 116.67(8) 3_556 3
Al3 Al5 Al6 130.12(5) . 3
Al8 Al5 Al6 100.32(6) 3_556 3
Al2 Al5 Al6 60.18(5) 3_556 3
Al6 Al5 Al6 88.78(7) 3_556 3
Co1 Al5 Al1 109.96(5) 3 3_556
Co1 Al5 Al1 109.96(6) 3_556 3_556
Al3 Al5 Al1 110.36(8) . 3_556
Al8 Al5 Al1 148.53(8) 3_556 3_556
Al2 Al5 Al1 89.92(8) 3_556 3_556
Al6 Al5 Al1 59.07(5) 3_556 3_556
Al6 Al5 Al1 59.07(5) 3 3_556
Co1 Al5 Yb1 168.37(5) 3 1_556
Co1 Al5 Yb1 90.076(19) 3_556 1_556
Al3 Al5 Yb1 65.39(4) . 1_556
Al8 Al5 Yb1 136.05(3) 3_556 1_556
Al2 Al5 Yb1 128.07(5) 3_556 1_556
Al6 Al5 Yb1 67.88(4) 3_556 1_556
Al6 Al5 Yb1 120.68(7) 3 1_556
Al1 Al5 Yb1 62.21(4) 3_556 1_556
Co1 Al5 Yb1 90.076(19) 3 .
Co1 Al5 Yb1 168.36(5) 3_556 .
Al3 Al5 Yb1 65.39(4) . .
Al8 Al5 Yb1 136.05(3) 3_556 .
Al2 Al5 Yb1 128.07(5) 3_556 .
Al6 Al5 Yb1 120.68(6) 3_556 .
Al6 Al5 Yb1 67.88(4) 3 .
Al1 Al5 Yb1 62.21(4) 3_556 .
Yb1 Al5 Yb1 78.66(4) 1_556 .
Co1 Al6 Co2 177.25(9) . .
Co1 Al6 Al1 119.19(6) . .
Co2 Al6 Al1 59.23(5) . .
Co1 Al6 Al1 119.19(6) . 1_554
Co2 Al6 Al1 59.23(5) . 1_554
Al1 Al6 Al1 90.32(7) . 1_554
Co1 Al6 Al2 59.17(5) . 1_554
Co2 Al6 Al2 122.36(6) . 1_554
Al1 Al6 Al2 178.08(9) . 1_554
Al1 Al6 Al2 89.79(4) 1_554 1_554
Co1 Al6 Al2 59.17(5) . .
Co2 Al6 Al2 122.36(6) . .
Al1 Al6 Al2 89.79(4) . .
Al1 Al6 Al2 178.08(9) 1_554 .
Al2 Al6 Al2 90.05(7) 1_554 .
Co1 Al6 Al5 58.67(5) . 3_455
Co2 Al6 Al5 119.72(6) . 3_455
Al1 Al6 Al5 119.99(8) . 3_455
Al1 Al6 Al5 60.52(5) 1_554 3_455
Al2 Al6 Al5 58.49(5) 1_554 3_455
Al2 Al6 Al5 117.84(7) . 3_455
Co1 Al6 Al5 58.67(5) . 3_456
Co2 Al6 Al5 119.72(6) . 3_456
Al1 Al6 Al5 60.52(5) . 3_456
Al1 Al6 Al5 119.99(8) 1_554 3_456
Al2 Al6 Al5 117.84(7) 1_554 3_456
Al2 Al6 Al5 58.49(5) . 3_456
Al5 Al6 Al5 88.78(7) 3_455 3_456
Co1 Al6 Al3 125.28(5) . .
Co2 Al6 Al3 56.23(4) . .
Al1 Al6 Al3 56.86(5) . .
Al1 Al6 Al3 115.46(7) 1_554 .
Al2 Al6 Al3 124.73(8) 1_554 .
Al2 Al6 Al3 66.13(5) . .
Al5 Al6 Al3 175.52(8) 3_455 .
Al5 Al6 Al3 91.92(4) 3_456 .
Co1 Al6 Al3 125.28(5) . 1_554
Co2 Al6 Al3 56.23(4) . 1_554
Al1 Al6 Al3 115.46(7) . 1_554
Al1 Al6 Al3 56.86(5) 1_554 1_554
Al2 Al6 Al3 66.13(5) 1_554 1_554
Al2 Al6 Al3 124.73(8) . 1_554
Al5 Al6 Al3 91.92(4) 3_455 1_554
Al5 Al6 Al3 175.52(8) 3_456 1_554
Al3 Al6 Al3 87.05(7) . 1_554
Co1 Al6 Yb1 92.26(6) . .
Co2 Al6 Yb1 90.50(6) . .
Al1 Al6 Yb1 119.32(6) . .
Al1 Al6 Yb1 119.32(6) 1_554 .
Al2 Al6 Yb1 62.21(5) 1_554 .
Al2 Al6 Yb1 62.21(5) . .
Al5 Al6 Yb1 120.69(5) 3_455 .
Al5 Al6 Yb1 120.68(5) 3_456 .
Al3 Al6 Yb1 62.56(5) . .
Al3 Al6 Yb1 62.56(5) 1_554 .
Co1 Al6 Yb1 89.33(6) . 3_455
Co2 Al6 Yb1 87.92(5) . 3_455
Al1 Al6 Yb1 59.76(5) . 3_455
Al1 Al6 Yb1 59.76(5) 1_554 3_455
Al2 Al6 Yb1 118.74(5) 1_554 3_455
Al2 Al6 Yb1 118.74(5) . 3_455
Al5 Al6 Yb1 60.25(5) 3_455 3_455
Al5 Al6 Yb1 60.25(5) 3_456 3_455
Al3 Al6 Yb1 116.43(5) . 3_455
Al3 Al6 Yb1 116.43(5) 1_554 3_455
Yb1 Al6 Yb1 178.41(6) . 3_455
Co2 Al7 Co1 146.14(9) . 3
Co2 Al7 Co1 146.63(9) . 7_655
Co1 Al7 Co1 67.23(5) 3 7_655
Co2 Al7 Al8 136.84(2) . 3_556
Co1 Al7 Al8 52.62(3) 3 3_556
Co1 Al7 Al8 52.56(3) 7_655 3_556
Co2 Al7 Al8 136.84(2) . 3
Co1 Al7 Al8 52.62(3) 3 3
Co1 Al7 Al8 52.56(3) 7_655 3
Al8 Al7 Al8 86.31(5) 3_556 3
Co2 Al7 Al4 53.89(5) . 7_654
Co1 Al7 Al4 138.42(3) 3 7_654
Co1 Al7 Al4 103.70(6) 7_655 7_654
Al8 Al7 Al4 152.03(8) 3_556 7_654
Al8 Al7 Al4 88.78(3) 3 7_654
Co2 Al7 Al4 53.89(5) . 7_655
Co1 Al7 Al4 138.42(3) 3 7_655
Co1 Al7 Al4 103.70(6) 7_655 7_655
Al8 Al7 Al4 88.78(3) 3_556 7_655
Al8 Al7 Al4 152.03(8) 3 7_655
Al4 Al7 Al4 82.78(7) 7_654 7_655
Co1 Al8 Co1 109.33(3) 5_566 5_565
Co1 Al8 Co1 70.67(3) 5_566 1_556
Co1 Al8 Co1 180.0 5_565 1_556
Co1 Al8 Co1 180.00(3) 5_566 .
Co1 Al8 Co1 70.67(3) 5_565 .
Co1 Al8 Co1 109.33(3) 1_556 .
Co1 Al8 Al2 119.57(2) 5_566 .
Co1 Al8 Al2 119.57(2) 5_565 .
Co1 Al8 Al2 60.43(2) 1_556 .
Co1 Al8 Al2 60.43(2) . .
Co1 Al8 Al2 60.43(2) 5_566 5_566
Co1 Al8 Al2 60.43(2) 5_565 5_566
Co1 Al8 Al2 119.57(2) 1_556 5_566
Co1 Al8 Al2 119.57(2) . 5_566
Al2 Al8 Al2 180.0 . 5_566
Co1 Al8 Al5 60.18(2) 5_566 7_665
Co1 Al8 Al5 60.18(2) 5_565 7_665
Co1 Al8 Al5 119.82(2) 1_556 7_665
Co1 Al8 Al5 119.82(2) . 7_665
Al2 Al8 Al5 117.84(6) . 7_665
Al2 Al8 Al5 62.16(6) 5_566 7_665
Co1 Al8 Al5 119.82(2) 5_566 3_456
Co1 Al8 Al5 119.82(2) 5_565 3_456
Co1 Al8 Al5 60.18(2) 1_556 3_456
Co1 Al8 Al5 60.18(2) . 3_456
Al2 Al8 Al5 62.16(6) . 3_456
Al2 Al8 Al5 117.84(6) 5_566 3_456
Al5 Al8 Al5 180.0 7_665 3_456
Co1 Al8 Al7 55.98(4) 5_566 7_666
Co1 Al8 Al7 123.81(4) 5_565 7_666
Co1 Al8 Al7 56.19(4) 1_556 7_666
Co1 Al8 Al7 124.02(4) . 7_666
Al2 Al8 Al7 67.78(4) . 7_666
Al2 Al8 Al7 112.23(4) 5_566 7_666
Al5 Al8 Al7 67.98(5) 7_665 7_666
Al5 Al8 Al7 112.02(5) 3_456 7_666
Co1 Al8 Al7 124.02(4) 5_566 3_455
Co1 Al8 Al7 56.19(4) 5_565 3_455
Co1 Al8 Al7 123.81(4) 1_556 3_455
Co1 Al8 Al7 55.98(4) . 3_455
Al2 Al8 Al7 112.22(4) . 3_455
Al2 Al8 Al7 67.77(4) 5_566 3_455
Al5 Al8 Al7 112.02(5) 7_665 3_455
Al5 Al8 Al7 67.98(5) 3_456 3_455
Al7 Al8 Al7 180.0 7_666 3_455
Co1 Al8 Al7 56.19(4) 5_566 3_456
Co1 Al8 Al7 124.02(4) 5_565 3_456
Co1 Al8 Al7 55.98(4) 1_556 3_456
Co1 Al8 Al7 123.81(4) . 3_456
Al2 Al8 Al7 112.22(4) . 3_456
Al2 Al8 Al7 67.77(4) 5_566 3_456
Al5 Al8 Al7 112.02(5) 7_665 3_456
Al5 Al8 Al7 67.98(5) 3_456 3_456
Al7 Al8 Al7 93.69(5) 7_666 3_456
Al7 Al8 Al7 86.31(5) 3_455 3_456
Co1 Al8 Al7 123.81(4) 5_566 7_665
Co1 Al8 Al7 55.98(4) 5_565 7_665
Co1 Al8 Al7 124.02(4) 1_556 7_665
Co1 Al8 Al7 56.19(4) . 7_665
Al2 Al8 Al7 67.78(4) . 7_665
Al2 Al8 Al7 112.23(4) 5_566 7_665
Al5 Al8 Al7 67.98(5) 7_665 7_665
Al5 Al8 Al7 112.02(5) 3_456 7_665
Al7 Al8 Al7 86.31(5) 7_666 7_665
Al7 Al8 Al7 93.69(5) 3_455 7_665
Al7 Al8 Al7 180.0 3_456 7_665
Co2 Al9 Co2 180.0 . 5
Co2 Al9 Al1 120.30(4) . 5
Co2 Al9 Al1 59.70(4) 5 5
Co2 Al9 Al1 120.30(4) . 5_556
Co2 Al9 Al1 59.70(4) 5 5_556
Al1 Al9 Al1 91.15(5) 5 5_556
Co2 Al9 Al1 59.70(4) . 1_554
Co2 Al9 Al1 120.30(4) 5 1_554
Al1 Al9 Al1 88.85(5) 5 1_554
Al1 Al9 Al1 180.00(9) 5_556 1_554
Co2 Al9 Al1 59.70(4) . .
Co2 Al9 Al1 120.30(4) 5 .
Al1 Al9 Al1 180.0 5 .
Al1 Al9 Al1 88.85(5) 5_556 .
Al1 Al9 Al1 91.15(5) 1_554 .
Co2 Al9 Al4 56.56(4) . 7_655
Co2 Al9 Al4 123.44(4) 5 7_655
Al1 Al9 Al4 122.73(5) 5 7_655
Al1 Al9 Al4 63.74(5) 5_556 7_655
Al1 Al9 Al4 116.26(5) 1_554 7_655
Al1 Al9 Al4 57.28(5) . 7_655
Co2 Al9 Al4 123.44(4) . 3_455
Co2 Al9 Al4 56.56(4) 5 3_455
Al1 Al9 Al4 57.27(5) 5 3_455
Al1 Al9 Al4 116.26(5) 5_556 3_455
Al1 Al9 Al4 63.74(5) 1_554 3_455
Al1 Al9 Al4 122.72(5) . 3_455
Al4 Al9 Al4 180.00(5) 7_655 3_455
Co2 Al9 Al4 56.56(4) . 7_654
Co2 Al9 Al4 123.44(4) 5 7_654
Al1 Al9 Al4 63.74(5) 5 7_654
Al1 Al9 Al4 122.73(5) 5_556 7_654
Al1 Al9 Al4 57.27(5) 1_554 7_654
Al1 Al9 Al4 116.26(5) . 7_654
Al4 Al9 Al4 86.99(5) 7_655 7_654
Al4 Al9 Al4 93.01(5) 3_455 7_654
Co2 Al9 Al4 123.44(4) . 3_456
Co2 Al9 Al4 56.56(4) 5 3_456
Al1 Al9 Al4 116.26(5) 5 3_456
Al1 Al9 Al4 57.27(5) 5_556 3_456
Al1 Al9 Al4 122.73(5) 1_554 3_456
Al1 Al9 Al4 63.74(5) . 3_456
Al4 Al9 Al4 93.01(5) 7_655 3_456
Al4 Al9 Al4 86.99(5) 3_455 3_456
Al4 Al9 Al4 180.00(9) 7_654 3_456
Co2 Al9 Yb1 89.73(2) . 3_455
Co2 Al9 Yb1 90.27(2) 5 3_455
Al1 Al9 Yb1 119.18(4) 5 3_455
Al1 Al9 Yb1 119.18(4) 5_556 3_455
Al1 Al9 Yb1 60.82(4) 1_554 3_455
Al1 Al9 Yb1 60.82(4) . 3_455
Al4 Al9 Yb1 117.99(3) 7_655 3_455
Al4 Al9 Yb1 62.01(3) 3_455 3_455
Al4 Al9 Yb1 117.99(3) 7_654 3_455
Al4 Al9 Yb1 62.01(3) 3_456 3_455
Co2 Al9 Yb1 90.27(2) . 7_655
Co2 Al9 Yb1 89.73(2) 5 7_655
Al1 Al9 Yb1 60.82(4) 5 7_655
Al1 Al9 Yb1 60.82(4) 5_556 7_655
Al1 Al9 Yb1 119.18(4) 1_554 7_655
Al1 Al9 Yb1 119.18(4) . 7_655
Al4 Al9 Yb1 62.01(3) 7_655 7_655
Al4 Al9 Yb1 117.99(3) 3_455 7_655
Al4 Al9 Yb1 62.01(3) 7_654 7_655
Al4 Al9 Yb1 117.99(3) 3_456 7_655
Yb1 Al9 Yb1 180.0 3_455 7_655

loop_
_geom_bond_atom_site_label_1
_geom_bond_atom_site_label_2
_geom_bond_distance
_geom_bond_site_symmetry_2
Yb1 Al1 3.0895(15) 3_556
Yb1 Al1 3.0895(15) 3
Yb1 Al2 3.1072(14) 1_554
Yb1 Al2 3.1073(14) .
Yb1 Al5 3.1257(14) .
Yb1 Al5 3.1257(14) 1_554
Yb1 Al3 3.1561(14) .
Yb1 Al3 3.1561(14) 1_554
Yb1 Al6 3.1812(19) .
Yb1 Al4 3.1854(15) 1_554
Yb1 Al4 3.1854(15) .
Yb1 Al9 3.2707(3) 3
Co1 Al6 2.3320(18) .
Co1 Al8 2.4284(5) .
Co1 Al8 2.4284(5) 1_554
Co1 Al7 2.533(2) 3_455
Co1 Al7 2.541(2) 7_665
Co1 Al2 2.5666(13) .
Co1 Al2 2.5666(13) 1_554
Co1 Al5 2.5672(12) 3_455
Co1 Al5 2.5672(12) 3_456
Co1 Co1 2.8089(16) 5_565
Co2 Al9 2.3386(8) .
Co2 Al6 2.3539(18) .
Co2 Al7 2.456(2) .
Co2 Al3 2.5077(12) 1_554
Co2 Al3 2.5077(12) .
Co2 Al4 2.5170(13) 7_654
Co2 Al4 2.5170(13) 7_655
Co2 Al1 2.5725(13) 1_554
Co2 Al1 2.5725(13) .
Al1 Co2 2.5725(13) 1_556
Al1 Al3 2.701(3) .
Al1 Al4 2.710(3) 7_655
Al1 Al9 2.7738(12) .
Al1 Al9 2.7738(12) 1_556
Al1 Al6 2.7939(17) 1_556
Al1 Al6 2.7939(17) .
Al1 Al5 2.835(2) 3_456
Al1 Al4 2.985(3) 3_456
Al1 Yb1 3.0895(15) 3_455
Al1 Yb1 3.0895(15) 3_456
Al2 Co1 2.5666(13) 1_556
Al2 Al8 2.6564(19) .
Al2 Al4 2.658(3) .
Al2 Al5 2.752(3) 3_456
Al2 Al6 2.8004(18) .
Al2 Al6 2.8004(18) 1_556
Al2 Yb1 3.1073(14) 1_556
Al3 Co2 2.5077(12) 1_556
Al3 Al5 2.674(3) .
Al3 Al4 2.773(3) 7_655
Al3 Al6 2.8766(19) .
Al3 Al6 2.8766(19) 1_556
Al3 Yb1 3.1560(14) 1_556
Al4 Co2 2.5170(13) 7_666
Al4 Co2 2.5170(13) 7_665
Al4 Al1 2.710(3) 7_665
Al4 Al3 2.773(3) 7_665
Al4 Al9 2.8783(14) 3_556
Al4 Al9 2.8783(14) 3
Al4 Al1 2.985(3) 3_556
Al4 Al7 2.996(2) 7_665
Al4 Al7 2.996(2) 7_666
Al4 Yb1 3.1854(15) 1_556
Al5 Co1 2.5672(12) 3
Al5 Co1 2.5672(12) 3_556
Al5 Al8 2.6742(17) 3_556
Al5 Al2 2.752(3) 3_556
Al5 Al6 2.8319(19) 3_556
Al5 Al6 2.8319(19) 3
Al5 Al1 2.835(2) 3_556
Al5 Yb1 3.1257(14) 1_556
Al6 Al1 2.7939(17) 1_554
Al6 Al2 2.8004(18) 1_554
Al6 Al5 2.8319(19) 3_455
Al6 Al5 2.8319(19) 3_456
Al6 Al3 2.8766(19) 1_554
Al6 Yb1 3.3354(19) 3_455
Al7 Co1 2.533(2) 3
Al7 Co1 2.541(2) 7_655
Al7 Al8 2.8962(13) 3_556
Al7 Al8 2.8962(13) 3
Al7 Al4 2.996(2) 7_654
Al7 Al4 2.996(2) 7_655
Al8 Co1 2.4283(5) 5_566
Al8 Co1 2.4283(5) 5_565
Al8 Co1 2.4283(5) 1_556
Al8 Al2 2.6565(19) 5_566
Al8 Al5 2.6742(17) 7_665
Al8 Al5 2.6742(17) 3_456
Al8 Al7 2.8962(13) 7_666
Al8 Al7 2.8962(13) 3_455
Al8 Al7 2.8962(13) 3_456
Al8 Al7 2.8962(13) 7_665
Al9 Co2 2.3387(8) 5
Al9 Al1 2.7738(12) 5
Al9 Al1 2.7738(12) 5_556
Al9 Al1 2.7738(12) 1_554
Al9 Al4 2.8783(14) 7_655
Al9 Al4 2.8783(14) 3_455
Al9 Al4 2.8783(14) 7_654
Al9 Al4 2.8783(14) 3_456
Al9 Yb1 3.2707(3) 3_455
Al9 Yb1 3.2707(3) 7_655
